data_7709086
loop_
_publ_author_name
'Yang, Qianqian'
'Meng, Yin-Shan'
'Liu, Tao'
'Tang, Jinkui'

_publ_section_title
;
 Thermal and photoinduced spin-crossover of mononuclear FeII complexes
 based on bppCHO ligand
;
_journal_name_full 'Dalton Transactions'
_journal_paper_doi 10.1039/D1DT03664E
_journal_year 2022
_chemical_formula_moiety 'C24 H18 Fe N10 O2, 2(B F4), H2 O'
_chemical_formula_sum 'C24 H20 B2 F8 Fe N10 O3'
_chemical_formula_weight 725.97
_chemical_name_systematic BF4-302
_space_group_crystal_system monoclinic
_space_group_IT_number 14
_space_group_name_Hall '-P 2yn'
_space_group_name_H-M_alt 'P 1 21/n 1'
_atom_sites_solution_hydrogens mixed
_atom_sites_solution_primary dual
_audit_creation_date 2021-10-12
_audit_creation_method
;
Olex2 1.3
(compiled 2020.11.12 svn.r5f609507 for OlexSys, GUI svn.r6408)
;
_audit_update_record
;
2021-10-20 deposited with the CCDC.	2021-12-14 downloaded from the CCDC.
;
_cell_angle_alpha 90
_cell_angle_beta 91.178(2)
_cell_angle_gamma 90
_cell_formula_units_Z 4
_cell_length_a 12.0228(7)
_cell_length_b 20.1916(11)
_cell_length_c 12.3173(6)
_cell_measurement_reflns_used 6797
_cell_measurement_temperature 302.0
_cell_measurement_theta_max 24.556
_cell_measurement_theta_min 2.392
_cell_volume 2989.5(3)
_computing_cell_refinement 'SAINT V8.40A (Bruker, 2019)'
_computing_data_reduction 'SAINT V8.40A (Bruker, 2019)'
_computing_molecular_graphics 'Olex2 1.3 (Dolomanov et al., 2009)'
_computing_publication_material 'Olex2 1.3 (Dolomanov et al., 2009)'
_computing_structure_refinement 'SHELXL 2018/3 (Sheldrick, 2015)'
_computing_structure_solution 'SHELXT 2018/2 (Sheldrick, 2018)'
_diffrn_ambient_temperature 302.0
_diffrn_measured_fraction_theta_full 0.997
_diffrn_measured_fraction_theta_max 0.997
_diffrn_measurement_device_type 'CCD area detector'
_diffrn_measurement_method 'phi and omega scans'
_diffrn_radiation_monochromator graphite
_diffrn_radiation_type MoK\a
_diffrn_radiation_wavelength 0.71073
_diffrn_reflns_av_R_equivalents 0.0985
_diffrn_reflns_av_unetI/netI 0.0553
_diffrn_reflns_Laue_measured_fraction_full 0.997
_diffrn_reflns_Laue_measured_fraction_max 0.997
_diffrn_reflns_limit_h_max 14
_diffrn_reflns_limit_h_min -14
_diffrn_reflns_limit_k_max 23
_diffrn_reflns_limit_k_min -24
_diffrn_reflns_limit_l_max 14
_diffrn_reflns_limit_l_min -13
_diffrn_reflns_number 38435
_diffrn_reflns_point_group_measured_fraction_full 0.997
_diffrn_reflns_point_group_measured_fraction_max 0.997
_diffrn_reflns_theta_full 25.022
_diffrn_reflns_theta_max 25.022
_diffrn_reflns_theta_min 1.937
_diffrn_source_current 1.4
_diffrn_source_power 0.07
_diffrn_source_voltage 50.0
_exptl_absorpt_coefficient_mu 0.602
_exptl_absorpt_correction_T_max 0.914
_exptl_absorpt_correction_T_min 0.897
_exptl_absorpt_correction_type multi-scan
_exptl_absorpt_process_details
;
SADABS-2016/2 (Bruker,2016/2) was used for absorption correction.
wR2(int) was 0.1245 before and 0.0892 after correction.
The Ratio of minimum to maximum transmission is 0.6418.
The \l/2 correction factor is Not present.
;
_exptl_crystal_colour red
_exptl_crystal_colour_primary red
_exptl_crystal_density_diffrn 1.613
_exptl_crystal_description plate
_exptl_crystal_F_000 1464
_exptl_crystal_size_max 0.18
_exptl_crystal_size_mid 0.16
_exptl_crystal_size_min 0.15
_refine_diff_density_max 0.817
_refine_diff_density_min -0.634
_refine_diff_density_rms 0.080
_refine_ls_extinction_method none
_refine_ls_goodness_of_fit_ref 1.075
_refine_ls_hydrogen_treatment constr
_refine_ls_matrix_type full
_refine_ls_number_parameters 433
_refine_ls_number_reflns 5262
_refine_ls_number_restraints 0
_refine_ls_restrained_S_all 1.075
_refine_ls_R_factor_all 0.1003
_refine_ls_R_factor_gt 0.0687
_refine_ls_shift/su_max 0.001
_refine_ls_shift/su_mean 0.000
_refine_ls_structure_factor_coef Fsqd
_refine_ls_weighting_details 'w=1/[\s^2^(Fo^2^)+(0.0944P)^2^+6.6979P] where P=(Fo^2^+2Fc^2^)/3'
_refine_ls_weighting_scheme calc
_refine_ls_wR_factor_gt 0.1773
_refine_ls_wR_factor_ref 0.2165
_reflns_Friedel_coverage 0.000
_reflns_number_gt 3879
_reflns_number_total 5262
_reflns_threshold_expression 'I > 2\s(I)'
_cod_data_source_file d1dt03664e2.cif
_cod_data_source_block BF4-302
_cod_database_code 7709086
_shelx_shelxl_version_number 2018/3
_shelx_space_group_comment
;
The symmetry employed for this shelxl refinement is uniquely defined
by the following loop, which should always be used as a source of
symmetry information in preference to the above space-group names.
They are only intended as comments.
;
_olex2_refinement_description
;
1. Fixed Uiso
 At 1.2 times of:
  All C(H) groups
 At 1.5 times of:
  All O(H,H) groups
2.a Riding coordinates:
 O3(H3a,H3b)
2.b Aromatic/amide H refined with riding coordinates:
 C1(H1), C2(H2), C3(H3), C5(H5), C7(H7), C8(H8), C10(H10), C11(H11), C12(H12),
 C13(H13), C14(H14), C15(H15), C17(H17), C19(H19), C20(H20), C22(H22), C23(H23),
  C24(H24)
;
_olex2_submission_special_instructions 'No special instructions were received'

loop_
_space_group_symop_operation_xyz
'x, y, z'
'-x+1/2, y+1/2, -z+1/2'
'-x, -y, -z'
'x-1/2, -y-1/2, z-1/2'

loop_
_atom_site_label
_atom_site_type_symbol
_atom_site_fract_x
_atom_site_fract_y
_atom_site_fract_z
_atom_site_U_iso_or_equiv
_atom_site_adp_type
_atom_site_occupancy
_atom_site_site_symmetry_order
_atom_site_calc_flag
_atom_site_refinement_flags_posn
_atom_site_refinement_flags_adp
_atom_site_refinement_flags_occupancy
_atom_site_disorder_assembly
_atom_site_disorder_group
Fe1 Fe 0.28269(5) 0.73129(3) 0.43987(5) 0.0418(3) Uani 1 1 d . . . . .
O1 O 0.4400(7) 0.4228(3) 0.2778(5) 0.141(3) Uani 1 1 d . . . . .
O2 O 0.1284(4) 1.05345(19) 0.5226(4) 0.0831(13) Uani 1 1 d . . . . .
N1 N 0.3384(3) 0.73954(18) 0.2920(3) 0.0466(9) Uani 1 1 d . . . . .
N2 N 0.3655(3) 0.67919(19) 0.2474(3) 0.0508(10) Uani 1 1 d . . . . .
N3 N 0.3097(3) 0.64139(19) 0.4098(3) 0.0462(9) Uani 1 1 d . . . . .
N4 N 0.2490(4) 0.6245(2) 0.5787(3) 0.0632(13) Uani 1 1 d . . . . .
N5 N 0.2355(4) 0.69211(19) 0.5772(3) 0.0506(10) Uani 1 1 d . . . . .
N6 N 0.1281(3) 0.73976(17) 0.3885(3) 0.0418(9) Uani 1 1 d . . . . .
N7 N 0.0875(3) 0.80356(17) 0.4002(3) 0.0413(8) Uani 1 1 d . . . . .
N8 N 0.2591(3) 0.82106(17) 0.4709(3) 0.0387(8) Uani 1 1 d . . . . .
N9 N 0.4368(3) 0.8194(2) 0.5316(3) 0.0503(10) Uani 1 1 d . . . . .
N10 N 0.4302(3) 0.7541(2) 0.4993(3) 0.0504(10) Uani 1 1 d . . . . .
C1 C 0.3634(4) 0.7835(3) 0.2166(4) 0.0544(12) Uani 1 1 d . . . . .
H1 H 0.354650 0.828985 0.224239 0.065 Uiso 1 1 calc R U . . .
C2 C 0.4046(5) 0.7528(3) 0.1242(4) 0.0621(14) Uani 1 1 d . . . . .
H2 H 0.426913 0.773279 0.060644 0.074 Uiso 1 1 calc R U . . .
C3 C 0.4055(5) 0.6874(3) 0.1461(4) 0.0614(14) Uani 1 1 d . . . . .
H3 H 0.429295 0.654000 0.100050 0.074 Uiso 1 1 calc R U . . .
C4 C 0.3516(4) 0.6236(2) 0.3145(4) 0.0497(11) Uani 1 1 d . . . . .
C5 C 0.3782(5) 0.5589(3) 0.2907(5) 0.0649(15) Uani 1 1 d . . . . .
H5 H 0.408113 0.547178 0.224369 0.078 Uiso 1 1 calc R U . . .
C6 C 0.3584(6) 0.5125(3) 0.3695(5) 0.0770(19) Uani 1 1 d . . . . .
C7 C 0.3833(9) 0.4412(3) 0.3513(6) 0.116(3) Uani 1 1 d . . . . .
H7 H 0.354050 0.409827 0.398151 0.139 Uiso 1 1 calc R U . . .
C8 C 0.3149(6) 0.5300(3) 0.4692(5) 0.0776(19) Uani 1 1 d . . . . .
H8 H 0.302248 0.498519 0.522710 0.093 Uiso 1 1 calc R U . . .
C9 C 0.2917(5) 0.5955(2) 0.4850(4) 0.0584(14) Uani 1 1 d . . . . .
C10 C 0.2101(7) 0.5991(3) 0.6726(5) 0.089(2) Uani 1 1 d . . . . .
H10 H 0.209382 0.554523 0.691886 0.106 Uiso 1 1 calc R U . . .
C11 C 0.1728(7) 0.6497(3) 0.7328(5) 0.083(2) Uani 1 1 d . . . . .
H11 H 0.141751 0.647170 0.801247 0.099 Uiso 1 1 calc R U . . .
C12 C 0.1904(5) 0.7071(3) 0.6714(4) 0.0574(13) Uani 1 1 d . . . . .
H12 H 0.172785 0.749734 0.693665 0.069 Uiso 1 1 calc R U . . .
C13 C 0.0432(4) 0.7060(2) 0.3442(4) 0.0510(12) Uani 1 1 d . . . . .
H13 H 0.045174 0.661077 0.327401 0.061 Uiso 1 1 calc R U . . .
C14 C -0.0484(4) 0.7466(3) 0.3265(4) 0.0564(13) Uani 1 1 d . . . . .
H14 H -0.116739 0.734214 0.296103 0.068 Uiso 1 1 calc R U . . .
C15 C -0.0191(4) 0.8081(2) 0.3620(4) 0.0491(11) Uani 1 1 d . . . . .
H15 H -0.063316 0.845896 0.360546 0.059 Uiso 1 1 calc R U . . .
C16 C 0.1613(4) 0.8497(2) 0.4480(4) 0.0395(10) Uani 1 1 d . . . . .
C17 C 0.1390(4) 0.9152(2) 0.4709(4) 0.0439(10) Uani 1 1 d . . . . .
H17 H 0.070278 0.934268 0.454617 0.053 Uiso 1 1 calc R U . . .
C18 C 0.2251(4) 0.9509(2) 0.5197(4) 0.0475(11) Uani 1 1 d . . . . .
C19 C 0.2100(5) 1.0215(3) 0.5468(5) 0.0617(14) Uani 1 1 d . . . . .
H19 H 0.267187 1.042731 0.584973 0.074 Uiso 1 1 calc R U . . .
C20 C 0.3268(4) 0.9223(2) 0.5454(4) 0.0469(11) Uani 1 1 d . . . . .
H20 H 0.383361 0.946186 0.579973 0.056 Uiso 1 1 calc R U . . .
C21 C 0.3403(4) 0.8572(2) 0.5176(4) 0.0418(10) Uani 1 1 d . . . . .
C22 C 0.5411(5) 0.8356(3) 0.5630(5) 0.0656(15) Uani 1 1 d . . . . .
H22 H 0.565423 0.876692 0.588109 0.079 Uiso 1 1 calc R U . . .
C23 C 0.6042(5) 0.7800(3) 0.5510(6) 0.0755(18) Uani 1 1 d . . . . .
H23 H 0.680079 0.775758 0.565333 0.091 Uiso 1 1 calc R U . . .
C24 C 0.5321(5) 0.7308(3) 0.5128(5) 0.0670(16) Uani 1 1 d . . . . .
H24 H 0.553007 0.687306 0.498706 0.080 Uiso 1 1 calc R U . . .
F1 F 0.7751(9) 0.6369(6) 0.2928(13) 0.338(8) Uani 1 1 d . . . . .
F2 F 0.7034(7) 0.5461(3) 0.2818(5) 0.193(4) Uani 1 1 d . . . . .
F3 F 0.6299(9) 0.6058(4) 0.3973(5) 0.240(5) Uani 1 1 d . . . . .
F4 F 0.6270(7) 0.6389(3) 0.2341(6) 0.197(3) Uani 1 1 d . . . . .
B1 B 0.6840(8) 0.6058(4) 0.3053(8) 0.087(2) Uani 1 1 d . . . . .
F5 F 0.5007(5) 0.9718(4) 0.3370(7) 0.203(4) Uani 1 1 d . . . . .
F6 F 0.3399(4) 0.9445(2) 0.2623(4) 0.1172(17) Uani 1 1 d . . . . .
F7 F 0.3529(6) 1.0317(3) 0.3669(5) 0.166(3) Uani 1 1 d . . . . .
F8 F 0.4203(9) 1.0382(4) 0.2128(6) 0.225(4) Uani 1 1 d . . . . .
B2 B 0.4072(10) 0.9947(5) 0.2926(8) 0.098(3) Uani 1 1 d . . . . .
O3 O -0.0168(17) 0.5565(11) 0.5109(14) 0.432(19) Uani 1 1 d . . . . .
H3A H -0.027784 0.552831 0.442715 0.648 Uiso 1 1 d R U . . .
H3B H -0.055524 0.589841 0.528725 0.648 Uiso 1 1 d R U . . .

loop_
_atom_site_aniso_label
_atom_site_aniso_U_11
_atom_site_aniso_U_22
_atom_site_aniso_U_33
_atom_site_aniso_U_23
_atom_site_aniso_U_13
_atom_site_aniso_U_12
Fe1 0.0502(4) 0.0294(4) 0.0456(4) -0.0050(3) -0.0030(3) 0.0071(3)
O1 0.234(8) 0.076(4) 0.112(4) -0.030(3) 0.005(5) 0.075(4)
O2 0.079(3) 0.039(2) 0.131(4) -0.009(2) 0.006(3) 0.017(2)
N1 0.050(2) 0.033(2) 0.056(2) -0.0063(17) -0.0001(18) 0.0037(16)
N2 0.058(2) 0.039(2) 0.056(2) -0.0093(18) 0.0007(19) 0.0044(18)
N3 0.057(2) 0.036(2) 0.046(2) -0.0060(17) -0.0008(18) 0.0099(17)
N4 0.108(4) 0.033(2) 0.048(2) 0.0039(18) 0.005(2) 0.020(2)
N5 0.068(3) 0.033(2) 0.051(2) -0.0032(17) -0.003(2) 0.0107(18)
N6 0.055(2) 0.0278(18) 0.042(2) -0.0019(15) 0.0006(17) 0.0033(16)
N7 0.050(2) 0.0256(17) 0.048(2) 0.0010(15) -0.0008(17) 0.0032(15)
N8 0.0398(19) 0.0338(18) 0.042(2) -0.0005(15) -0.0031(15) 0.0013(15)
N9 0.048(2) 0.045(2) 0.057(2) -0.0064(18) -0.0095(19) 0.0083(17)
N10 0.056(2) 0.042(2) 0.053(2) -0.0094(18) -0.0079(19) 0.0140(18)
C1 0.054(3) 0.049(3) 0.060(3) 0.000(2) 0.002(2) -0.009(2)
C2 0.070(4) 0.066(4) 0.050(3) 0.000(3) 0.011(3) -0.008(3)
C3 0.065(3) 0.072(4) 0.048(3) -0.016(3) 0.011(2) 0.004(3)
C4 0.054(3) 0.043(3) 0.052(3) -0.008(2) -0.005(2) 0.009(2)
C5 0.085(4) 0.047(3) 0.062(3) -0.018(3) -0.005(3) 0.023(3)
C6 0.125(6) 0.043(3) 0.062(4) -0.013(3) -0.013(3) 0.029(3)
C7 0.225(10) 0.048(4) 0.074(5) -0.015(3) -0.009(5) 0.057(5)
C8 0.137(6) 0.035(3) 0.061(3) 0.001(2) -0.006(4) 0.023(3)
C9 0.090(4) 0.037(3) 0.048(3) 0.000(2) -0.002(3) 0.014(3)
C10 0.164(7) 0.046(3) 0.057(4) 0.012(3) 0.016(4) 0.022(4)
C11 0.140(6) 0.056(4) 0.054(3) 0.007(3) 0.017(4) 0.018(4)
C12 0.070(3) 0.054(3) 0.048(3) -0.003(2) -0.001(2) 0.008(3)
C13 0.061(3) 0.039(2) 0.052(3) -0.002(2) -0.005(2) -0.012(2)
C14 0.053(3) 0.058(3) 0.058(3) 0.000(3) -0.009(2) -0.006(2)
C15 0.043(2) 0.047(3) 0.057(3) 0.007(2) -0.002(2) 0.006(2)
C16 0.044(2) 0.032(2) 0.042(2) -0.0003(18) 0.0017(19) -0.0013(18)
C17 0.046(2) 0.031(2) 0.055(3) -0.0017(19) 0.005(2) 0.0064(18)
C18 0.057(3) 0.032(2) 0.054(3) -0.003(2) 0.003(2) 0.004(2)
C19 0.068(3) 0.034(3) 0.084(4) -0.009(2) 0.005(3) 0.003(2)
C20 0.054(3) 0.035(2) 0.052(3) -0.005(2) 0.001(2) -0.003(2)
C21 0.043(2) 0.039(2) 0.044(2) -0.0008(19) 0.0000(19) 0.0062(19)
C22 0.058(3) 0.062(3) 0.076(4) -0.014(3) -0.017(3) 0.004(3)
C23 0.047(3) 0.080(4) 0.098(5) -0.013(4) -0.017(3) 0.016(3)
C24 0.058(3) 0.067(4) 0.076(4) -0.011(3) -0.014(3) 0.022(3)
F1 0.214(10) 0.231(11) 0.56(2) -0.016(12) -0.076(12) -0.122(9)
F2 0.347(10) 0.081(3) 0.156(5) 0.050(3) 0.118(6) 0.086(5)
F3 0.447(14) 0.161(6) 0.116(4) 0.029(4) 0.113(7) 0.156(8)
F4 0.239(8) 0.139(5) 0.213(7) 0.083(5) -0.002(6) 0.073(5)
B1 0.100(6) 0.062(5) 0.099(6) 0.026(4) 0.012(5) 0.020(4)
F5 0.113(4) 0.216(8) 0.275(9) -0.092(7) -0.067(5) 0.005(5)
F6 0.129(4) 0.068(3) 0.152(4) -0.013(3) -0.033(3) -0.026(2)
F7 0.240(7) 0.092(4) 0.167(5) -0.038(4) 0.084(5) -0.061(4)
F8 0.367(12) 0.161(6) 0.151(6) 0.026(5) 0.059(7) -0.121(7)
B2 0.118(8) 0.090(6) 0.086(6) -0.006(5) 0.003(5) -0.045(6)
O3 0.307(19) 0.79(6) 0.202(13) 0.18(3) 0.047(12) 0.00(3)

loop_
_atom_type_symbol
_atom_type_description
_atom_type_scat_dispersion_real
_atom_type_scat_dispersion_imag
_atom_type_scat_source
C C 0.0033 0.0016 'International Tables Vol C Tables 4.2.6.8 and 6.1.1.4'
H H 0.0000 0.0000 'International Tables Vol C Tables 4.2.6.8 and 6.1.1.4'
B B 0.0013 0.0007 'International Tables Vol C Tables 4.2.6.8 and 6.1.1.4'
F F 0.0171 0.0103 'International Tables Vol C Tables 4.2.6.8 and 6.1.1.4'
Fe Fe 0.3463 0.8444 'International Tables Vol C Tables 4.2.6.8 and 6.1.1.4'
N N 0.0061 0.0033 'International Tables Vol C Tables 4.2.6.8 and 6.1.1.4'
O O 0.0106 0.0060 'International Tables Vol C Tables 4.2.6.8 and 6.1.1.4'

loop_
_geom_angle_atom_site_label_1
_geom_angle_atom_site_label_2
_geom_angle_atom_site_label_3
_geom_angle
_geom_angle_site_symmetry_1
_geom_angle_site_symmetry_3
_geom_angle_publ_flag
N1 Fe1 N5 161.03(15) . . ?
N3 Fe1 N1 80.53(16) . . ?
N3 Fe1 N5 80.50(16) . . ?
N3 Fe1 N6 100.80(16) . . ?
N3 Fe1 N10 98.15(17) . . ?
N6 Fe1 N1 91.87(16) . . ?
N6 Fe1 N5 91.37(17) . . ?
N6 Fe1 N10 161.03(16) . . ?
N8 Fe1 N1 99.41(16) . . ?
N8 Fe1 N3 178.70(16) . . ?
N8 Fe1 N5 99.57(16) . . ?
N8 Fe1 N6 80.50(15) . . ?
N8 Fe1 N10 80.56(15) . . ?
N10 Fe1 N1 90.21(17) . . ?
N10 Fe1 N5 92.77(18) . . ?
N2 N1 Fe1 112.6(3) . . ?
C1 N1 Fe1 142.7(4) . . ?
C1 N1 N2 104.7(4) . . ?
N1 N2 C4 116.0(4) . . ?
C3 N2 N1 110.5(4) . . ?
C3 N2 C4 133.4(4) . . ?
C4 N3 Fe1 120.1(3) . . ?
C9 N3 Fe1 120.2(3) . . ?
C9 N3 C4 119.7(4) . . ?
N5 N4 C9 116.7(4) . . ?
C10 N4 N5 110.2(4) . . ?
C10 N4 C9 133.0(5) . . ?
N4 N5 Fe1 112.1(3) . . ?
C12 N5 Fe1 142.5(4) . . ?
C12 N5 N4 105.3(4) . . ?
N7 N6 Fe1 112.4(3) . . ?
C13 N6 Fe1 143.1(3) . . ?
C13 N6 N7 104.5(4) . . ?
N6 N7 C16 116.0(3) . . ?
C15 N7 N6 111.0(4) . . ?
C15 N7 C16 133.0(4) . . ?
C16 N8 Fe1 120.8(3) . . ?
C16 N8 C21 119.1(4) . . ?
C21 N8 Fe1 120.1(3) . . ?
N10 N9 C21 116.4(4) . . ?
C22 N9 N10 111.4(4) . . ?
C22 N9 C21 132.0(4) . . ?
N9 N10 Fe1 112.3(3) . . ?
C24 N10 Fe1 142.5(4) . . ?
C24 N10 N9 104.9(4) . . ?
N1 C1 H1 124.3 . . ?
N1 C1 C2 111.4(5) . . ?
C2 C1 H1 124.3 . . ?
C1 C2 H2 127.1 . . ?
C3 C2 C1 105.9(5) . . ?
C3 C2 H2 127.1 . . ?
N2 C3 H3 126.2 . . ?
C2 C3 N2 107.6(5) . . ?
C2 C3 H3 126.2 . . ?
N3 C4 N2 110.8(4) . . ?
N3 C4 C5 122.3(5) . . ?
C5 C4 N2 126.9(5) . . ?
C4 C5 H5 121.6 . . ?
C6 C5 C4 116.9(5) . . ?
C6 C5 H5 121.6 . . ?
C5 C6 C7 121.0(6) . . ?
C5 C6 C8 121.7(5) . . ?
C8 C6 C7 117.3(6) . . ?
O1 C7 C6 122.0(8) . . ?
O1 C7 H7 119.0 . . ?
C6 C7 H7 119.0 . . ?
C6 C8 H8 121.5 . . ?
C9 C8 C6 117.0(6) . . ?
C9 C8 H8 121.5 . . ?
N3 C9 N4 110.5(4) . . ?
N3 C9 C8 122.5(5) . . ?
C8 C9 N4 127.0(5) . . ?
N4 C10 H10 126.1 . . ?
C11 C10 N4 107.8(5) . . ?
C11 C10 H10 126.1 . . ?
C10 C11 H11 127.0 . . ?
C10 C11 C12 105.9(5) . . ?
C12 C11 H11 127.0 . . ?
N5 C12 C11 110.7(5) . . ?
N5 C12 H12 124.6 . . ?
C11 C12 H12 124.6 . . ?
N6 C13 H13 124.5 . . ?
N6 C13 C14 111.1(4) . . ?
C14 C13 H13 124.5 . . ?
C13 C14 H14 126.6 . . ?
C15 C14 C13 106.8(4) . . ?
C15 C14 H14 126.6 . . ?
N7 C15 C14 106.6(4) . . ?
N7 C15 H15 126.7 . . ?
C14 C15 H15 126.7 . . ?
N8 C16 N7 110.3(4) . . ?
N8 C16 C17 123.1(4) . . ?
C17 C16 N7 126.6(4) . . ?
C16 C17 H17 121.9 . . ?
C16 C17 C18 116.1(4) . . ?
C18 C17 H17 121.9 . . ?
C17 C18 C19 120.4(4) . . ?
C20 C18 C17 122.0(4) . . ?
C20 C18 C19 117.6(4) . . ?
O2 C19 C18 124.3(5) . . ?
O2 C19 H19 117.8 . . ?
C18 C19 H19 117.8 . . ?
C18 C20 H20 121.5 . . ?
C21 C20 C18 116.9(4) . . ?
C21 C20 H20 121.5 . . ?
N8 C21 N9 110.6(4) . . ?
N8 C21 C20 122.8(4) . . ?
C20 C21 N9 126.6(4) . . ?
N9 C22 H22 126.7 . . ?
N9 C22 C23 106.5(5) . . ?
C23 C22 H22 126.7 . . ?
C22 C23 H23 126.9 . . ?
C22 C23 C24 106.3(5) . . ?
C24 C23 H23 126.9 . . ?
N10 C24 C23 110.9(5) . . ?
N10 C24 H24 124.6 . . ?
C23 C24 H24 124.6 . . ?
F1 B1 F3 123.0(12) . . ?
F1 B1 F4 96.2(9) . . ?
F2 B1 F1 106.2(10) . . ?
F2 B1 F3 107.1(7) . . ?
F2 B1 F4 115.9(10) . . ?
F4 B1 F3 108.7(8) . . ?
F5 B2 F6 110.7(9) . . ?
F5 B2 F7 109.2(8) . . ?
F5 B2 F8 115.1(10) . . ?
F6 B2 F7 107.8(8) . . ?
F8 B2 F6 111.9(8) . . ?
F8 B2 F7 101.6(9) . . ?
H3A O3 H3B 104.5 . . ?

loop_
_geom_bond_atom_site_label_1
_geom_bond_atom_site_label_2
_geom_bond_distance
_geom_bond_site_symmetry_2
_geom_bond_publ_flag
Fe1 N1 1.960(4) . ?
Fe1 N3 1.882(4) . ?
Fe1 N5 1.961(4) . ?
Fe1 N6 1.959(4) . ?
Fe1 N8 1.875(4) . ?
Fe1 N10 1.960(4) . ?
O1 C7 1.203(10) . ?
O2 C19 1.206(7) . ?
N1 N2 1.379(5) . ?
N1 C1 1.323(6) . ?
N2 C3 1.357(7) . ?
N2 C4 1.406(6) . ?
N3 C4 1.335(6) . ?
N3 C9 1.331(6) . ?
N4 N5 1.374(5) . ?
N4 C9 1.400(7) . ?
N4 C10 1.358(7) . ?
N5 C12 1.326(6) . ?
N6 N7 1.386(5) . ?
N6 C13 1.335(6) . ?
N7 C15 1.359(6) . ?
N7 C16 1.407(5) . ?
N8 C16 1.335(5) . ?
N8 C21 1.339(6) . ?
N9 N10 1.378(5) . ?
N9 C21 1.397(6) . ?
N9 C22 1.345(7) . ?
N10 C24 1.320(7) . ?
C1 H1 0.9300 . ?
C1 C2 1.396(8) . ?
C2 H2 0.9300 . ?
C2 C3 1.347(8) . ?
C3 H3 0.9300 . ?
C4 C5 1.379(7) . ?
C5 H5 0.9300 . ?
C5 C6 1.373(9) . ?
C6 C7 1.489(8) . ?
C6 C8 1.390(9) . ?
C7 H7 0.9300 . ?
C8 H8 0.9300 . ?
C8 C9 1.368(7) . ?
C10 H10 0.9300 . ?
C10 C11 1.346(8) . ?
C11 H11 0.9300 . ?
C11 C12 1.402(8) . ?
C12 H12 0.9300 . ?
C13 H13 0.9300 . ?
C13 C14 1.387(7) . ?
C14 H14 0.9300 . ?
C14 C15 1.361(7) . ?
C15 H15 0.9300 . ?
C16 C17 1.380(6) . ?
C17 H17 0.9300 . ?
C17 C18 1.388(7) . ?
C18 C19 1.476(7) . ?
C18 C20 1.383(7) . ?
C19 H19 0.9300 . ?
C20 H20 0.9300 . ?
C20 C21 1.369(6) . ?
C22 H22 0.9300 . ?
C22 C23 1.366(8) . ?
C23 H23 0.9300 . ?
C23 C24 1.394(8) . ?
C24 H24 0.9300 . ?
F1 B1 1.275(12) . ?
F2 B1 1.262(10) . ?
F3 B1 1.317(10) . ?
F4 B1 1.288(10) . ?
F5 B2 1.323(13) . ?
F6 B2 1.345(9) . ?
F7 B2 1.360(12) . ?
F8 B2 1.330(11) . ?
O3 H3A 0.8503 . ?
O3 H3B 0.8498 . ?

loop_
_geom_torsion_atom_site_label_1
_geom_torsion_atom_site_label_2
_geom_torsion_atom_site_label_3
_geom_torsion_atom_site_label_4
_geom_torsion
_geom_torsion_site_symmetry_1
_geom_torsion_site_symmetry_2
_geom_torsion_site_symmetry_3
_geom_torsion_site_symmetry_4
_geom_torsion_publ_flag
Fe1 N1 N2 C3 -178.8(3) . . . . ?
Fe1 N1 N2 C4 -1.4(5) . . . . ?
Fe1 N1 C1 C2 178.3(4) . . . . ?
Fe1 N3 C4 N2 -2.1(5) . . . . ?
Fe1 N3 C4 C5 176.6(4) . . . . ?
Fe1 N3 C9 N4 2.2(6) . . . . ?
Fe1 N3 C9 C8 -176.8(5) . . . . ?
Fe1 N5 C12 C11 176.0(5) . . . . ?
Fe1 N6 N7 C15 178.9(3) . . . . ?
Fe1 N6 N7 C16 -1.5(5) . . . . ?
Fe1 N6 C13 C14 -178.8(4) . . . . ?
Fe1 N8 C16 N7 -0.3(5) . . . . ?
Fe1 N8 C16 C17 178.8(4) . . . . ?
Fe1 N8 C21 N9 2.8(5) . . . . ?
Fe1 N8 C21 C20 -177.8(4) . . . . ?
Fe1 N10 C24 C23 171.4(5) . . . . ?
N1 Fe1 N3 C4 1.1(4) . . . . ?
N1 Fe1 N3 C9 178.3(4) . . . . ?
N1 Fe1 N8 C16 90.0(4) . . . . ?
N1 Fe1 N8 C21 -90.7(4) . . . . ?
N1 N2 C3 C2 0.0(6) . . . . ?
N1 N2 C4 N3 2.2(6) . . . . ?
N1 N2 C4 C5 -176.4(5) . . . . ?
N1 C1 C2 C3 -0.8(6) . . . . ?
N2 N1 C1 C2 0.7(6) . . . . ?
N2 C4 C5 C6 179.3(5) . . . . ?
N3 C4 C5 C6 0.8(8) . . . . ?
N4 N5 C12 C11 -1.1(7) . . . . ?
N4 C10 C11 C12 0.2(9) . . . . ?
N5 Fe1 N3 C4 -179.2(4) . . . . ?
N5 Fe1 N3 C9 -2.0(4) . . . . ?
N5 Fe1 N8 C16 -90.2(4) . . . . ?
N5 Fe1 N8 C21 89.1(4) . . . . ?
N5 N4 C9 N3 -0.9(7) . . . . ?
N5 N4 C9 C8 178.0(6) . . . . ?
N5 N4 C10 C11 -0.9(8) . . . . ?
N6 Fe1 N3 C4 91.2(4) . . . . ?
N6 Fe1 N3 C9 -91.6(4) . . . . ?
N6 Fe1 N8 C16 -0.4(3) . . . . ?
N6 Fe1 N8 C21 178.9(4) . . . . ?
N6 N7 C15 C14 0.7(5) . . . . ?
N6 N7 C16 N8 1.2(5) . . . . ?
N6 N7 C16 C17 -177.9(4) . . . . ?
N6 C13 C14 C15 -0.4(6) . . . . ?
N7 N6 C13 C14 0.8(5) . . . . ?
N7 C16 C17 C18 179.3(4) . . . . ?
N8 C16 C17 C18 0.2(7) . . . . ?
N9 N10 C24 C23 -1.1(7) . . . . ?
N9 C22 C23 C24 -0.8(8) . . . . ?
N10 Fe1 N3 C4 -87.7(4) . . . . ?
N10 Fe1 N3 C9 89.4(4) . . . . ?
N10 Fe1 N8 C16 178.6(4) . . . . ?
N10 Fe1 N8 C21 -2.1(3) . . . . ?
N10 N9 C21 N8 -1.9(6) . . . . ?
N10 N9 C21 C20 178.7(5) . . . . ?
N10 N9 C22 C23 0.1(7) . . . . ?
C1 N1 N2 C3 -0.4(5) . . . . ?
C1 N1 N2 C4 177.0(4) . . . . ?
C1 C2 C3 N2 0.5(6) . . . . ?
C3 N2 C4 N3 178.9(5) . . . . ?
C3 N2 C4 C5 0.2(9) . . . . ?
C4 N2 C3 C2 -176.8(5) . . . . ?
C4 N3 C9 N4 179.3(4) . . . . ?
C4 N3 C9 C8 0.4(9) . . . . ?
C4 C5 C6 C7 179.4(7) . . . . ?
C4 C5 C6 C8 -0.8(10) . . . . ?
C5 C6 C7 O1 14.4(13) . . . . ?
C5 C6 C8 C9 0.6(11) . . . . ?
C6 C8 C9 N3 -0.4(10) . . . . ?
C6 C8 C9 N4 -179.2(6) . . . . ?
C7 C6 C8 C9 -179.6(7) . . . . ?
C8 C6 C7 O1 -165.4(8) . . . . ?
C9 N3 C4 N2 -179.3(4) . . . . ?
C9 N3 C4 C5 -0.6(8) . . . . ?
C9 N4 N5 Fe1 -0.6(6) . . . . ?
C9 N4 N5 C12 177.4(5) . . . . ?
C9 N4 C10 C11 -176.3(7) . . . . ?
C10 N4 N5 Fe1 -176.9(5) . . . . ?
C10 N4 N5 C12 1.2(7) . . . . ?
C10 N4 C9 N3 174.3(7) . . . . ?
C10 N4 C9 C8 -6.8(12) . . . . ?
C10 C11 C12 N5 0.6(8) . . . . ?
C13 N6 N7 C15 -0.9(5) . . . . ?
C13 N6 N7 C16 178.7(4) . . . . ?
C13 C14 C15 N7 -0.2(6) . . . . ?
C15 N7 C16 N8 -179.3(5) . . . . ?
C15 N7 C16 C17 1.6(8) . . . . ?
C16 N7 C15 C14 -178.9(5) . . . . ?
C16 N8 C21 N9 -177.9(4) . . . . ?
C16 N8 C21 C20 1.5(7) . . . . ?
C16 C17 C18 C19 179.5(5) . . . . ?
C16 C17 C18 C20 -1.0(7) . . . . ?
C17 C18 C19 O2 -5.4(9) . . . . ?
C17 C18 C20 C21 1.9(7) . . . . ?
C18 C20 C21 N8 -2.2(7) . . . . ?
C18 C20 C21 N9 177.2(5) . . . . ?
C19 C18 C20 C21 -178.6(5) . . . . ?
C20 C18 C19 O2 175.0(6) . . . . ?
C21 N8 C16 N7 -179.7(4) . . . . ?
C21 N8 C16 C17 -0.5(7) . . . . ?
C21 N9 N10 Fe1 0.4(5) . . . . ?
C21 N9 N10 C24 175.4(5) . . . . ?
C21 N9 C22 C23 -173.6(5) . . . . ?
C22 N9 N10 Fe1 -174.5(4) . . . . ?
C22 N9 N10 C24 0.6(6) . . . . ?
C22 N9 C21 N8 171.6(5) . . . . ?
C22 N9 C21 C20 -7.8(9) . . . . ?
C22 C23 C24 N10 1.3(8) . . . . ?
